data_1553398
loop_
_publ_author_name
'K\'usz, Norbert'
'Orvos, P\'eter'
'Bereczki, Laura'
'Fertey, Pierre'
'Bombicz, Petra'
'Csorba, Attila'
'T\'alosi, L\'aszl\'o'
'Jakab, Guszt\'av'
'Hohmann, Judit'
'R\'edei, D\'ora'

_publ_section_title
;
 Diterpenoids from Euphorbia dulcis with Potassium Ion Channel Inhibitory
 Activity with Selective G Protein-Activated Inwardly Rectifying Ion
 Channel (GIRK) Blocking Effect.
;
_journal_issue 11
_journal_name_full 'Journal of natural products'
_journal_page_first 2483
_journal_page_last 2492
_journal_paper_doi 10.1021/acs.jnatprod.8b00500
_journal_volume 81
_journal_year 2018
_chemical_formula_moiety 'C36 H48 O9'
_chemical_formula_sum 'C36 H48 O9'
_chemical_formula_weight 624.74
_chemical_name_common EUD15
_chemical_name_systematic EUD15
_space_group_crystal_system monoclinic
_space_group_IT_number 4
_space_group_name_Hall 'P 2yb'
_space_group_name_H-M_alt 'P 1 21 1'
_atom_sites_solution_hydrogens mixed
_atom_sites_solution_primary direct
_atom_sites_solution_secondary difmap
_audit_creation_method SHELXL-2014/7
_cell_angle_alpha 90
_cell_angle_beta 97.024(3)
_cell_angle_gamma 90
_cell_formula_units_Z 6
_cell_length_a 14.1355(4)
_cell_length_b 18.3034(4)
_cell_length_c 20.5777(6)
_cell_measurement_reflns_used 31964
_cell_measurement_temperature 100(2)
_cell_measurement_theta_max 30.9450
_cell_measurement_theta_min 1.7040
_cell_volume 5284.1(2)
_computing_cell_refinement 'CrysAlisPro 1.171.38.46 (Rigaku OD, 2015)'
_computing_data_collection 'CrysAlisPro 1.171.38.46 (Rigaku OD, 2015)'
_computing_data_reduction 'CrysAlisPro 1.171.38.46 (Rigaku OD, 2015)'
_computing_structure_refinement 'SHELXL-2014/7 (Sheldrick, 2014)'
_computing_structure_solution 'SHELXT (Sheldrick, G.M. (2008). Acta Cryst. A64,112-122)'
_diffrn_ambient_temperature 100(2)
_diffrn_detector 'PILATUS 6M'
_diffrn_measured_fraction_theta_full 0.952
_diffrn_measured_fraction_theta_max 0.819
_diffrn_measurement_details
;
List of Runs (angles in degrees, time in seconds):

  # Type    Start    End  Width  t~exp~   \w     \q     \k     \f   Frames
--------------------------------------------------------------------------
  1  \f      0.00 360.00   0.10    0.50   0.00   0.00   0.00    --  3600
;
_diffrn_measurement_device
;SOLEIL PROXIMA 1 beamline
3 circle \k goniostat (10 \mm sphere of confusion)
;
_diffrn_measurement_device_type 'dectris-CrysAlisPro-abstract goniometer imported dectris images'
_diffrn_measurement_method '\f scans'
_diffrn_radiation_monochromator
;
Kirkpatrick-Baez pair of bi-morph mirrors plus channel 
cut cryogenically cooled monochromator crystal
;
_diffrn_radiation_probe x-ray
_diffrn_radiation_type synchrotron
_diffrn_radiation_wavelength 0.79990
_diffrn_reflns_av_R_equivalents 0.0477
_diffrn_reflns_av_unetI/netI 0.0387
_diffrn_reflns_Laue_measured_fraction_full 0.952
_diffrn_reflns_Laue_measured_fraction_max 0.819
_diffrn_reflns_limit_h_max 17
_diffrn_reflns_limit_h_min -18
_diffrn_reflns_limit_k_max 22
_diffrn_reflns_limit_k_min -22
_diffrn_reflns_limit_l_max 26
_diffrn_reflns_limit_l_min -26
_diffrn_reflns_number 55224
_diffrn_reflns_point_group_measured_fraction_full 0.95
_diffrn_reflns_point_group_measured_fraction_max 0.806
_diffrn_reflns_theta_full 28.685
_diffrn_reflns_theta_max 31.198
_diffrn_reflns_theta_min 1.682
_diffrn_source
;U20 In-vacuum undulator
beam size HxV = 40 x 30 \mm^2^
;
_exptl_absorpt_coefficient_mu 0.084
_exptl_absorpt_correction_T_max 1.00000
_exptl_absorpt_correction_T_min 0.56683
_exptl_absorpt_correction_type multi-scan
_exptl_absorpt_process_details
;
CrysAlisPro 1.171.38.46 (Rigaku Oxford Diffraction, 2015)
Empirical absorption correction using spherical harmonics,
 implemented in SCALE3 ABSPACK scaling algorithm.
;
_exptl_crystal_colour colourless
_exptl_crystal_density_diffrn 1.178
_exptl_crystal_description needle
_exptl_crystal_F_000 2016
_exptl_crystal_size_max 0.15
_exptl_crystal_size_mid 0.02
_exptl_crystal_size_min 0.02
_refine_diff_density_max 0.478
_refine_diff_density_min -0.310
_refine_diff_density_rms 0.066
_refine_ls_abs_structure_details
;
 Flack x determined using 7135 quotients [(I+)-(I-)]/[(I+)+(I-)]
 (Parsons, Flack and Wagner, Acta Cryst. B69 (2013) 249-259).
;
_refine_ls_abs_structure_Flack -0.2(5)
_refine_ls_extinction_coef 0.0017(6)
_refine_ls_extinction_expression Fc^*^=kFc[1+0.001xFc^2^\l^3^/sin(2\q)]^-1/4^
_refine_ls_extinction_method 'SHELXL-2014/7 (Sheldrick 2014'
_refine_ls_goodness_of_fit_ref 1.078
_refine_ls_hydrogen_treatment mixed
_refine_ls_matrix_type full
_refine_ls_number_parameters 1249
_refine_ls_number_reflns 19397
_refine_ls_number_restraints 1
_refine_ls_restrained_S_all 1.078
_refine_ls_R_factor_all 0.0659
_refine_ls_R_factor_gt 0.0613
_refine_ls_shift/su_max 0.167
_refine_ls_shift/su_mean 0.010
_refine_ls_structure_factor_coef Fsqd
_refine_ls_weighting_details 'w=1/[\s^2^(Fo^2^)+(0.1316P)^2^] where P=(Fo^2^+2Fc^2^)/3'
_refine_ls_weighting_scheme calc
_refine_ls_wR_factor_gt 0.1714
_refine_ls_wR_factor_ref 0.1786
_reflns_Friedel_coverage 0.910
_reflns_Friedel_fraction_full 0.946
_reflns_Friedel_fraction_max 0.793
_reflns_number_gt 17001
_reflns_number_total 19397
_reflns_threshold_expression 'I > 2\s(I)'
_cod_data_source_file np8b00500_si_002.cif
_cod_data_source_block F:\EUD15
_cod_depositor_comments
;
The following automatic conversions were performed:

data item '_diffrn_radiation_probe' value 'X-ray' was changed to
'x-ray' in accordance with the
/home/saulius/struct/COD-crude-data/automatic-downloads/DataCite-retrospective/ACS/depositions/lib/dictionaries/cif_core.dic
dictionary named 'cif_core.dic' version 2.4.2 last updated on
2011-04-26.

Automatic conversion script
Id: cif_fix_values 6909 2019-04-08 15:41:33Z antanas 

2022-05-28
Z value and formula fixed to values more according to usual
chemical conventions.                 miguel
;
_cod_original_formula_sum 'C108 H144 O27'
_cod_original_formula_weight 1874.22
_cod_original_formula_moiety '3(C36 H48 O9)'
_cod_original_formula_units_Z 2
_cod_original_sg_symbol_H-M 'P 21'
_cod_database_code 1553398
_shelx_shelxl_version_number 2014/7
_shelx_space_group_comment
;
The symmetry employed for this shelxl refinement is uniquely defined
by the following loop, which should always be used as a source of
symmetry information in preference to the above space-group names.
They are only intended as comments.
;
_oxdiff_exptl_absorpt_empirical_full_min 0.379
_oxdiff_exptl_absorpt_empirical_full_max 2.833
_oxdiff_exptl_absorpt_empirical_details
;
Empirical correction (ABSPACK) includes:
- Absorption correction using spherical harmonics
- Frame scaling
;

loop_
_space_group_symop_operation_xyz
'x, y, z'
'-x, y+1/2, -z'

loop_
_atom_site_label
_atom_site_type_symbol
_atom_site_fract_x
_atom_site_fract_y
_atom_site_fract_z
_atom_site_U_iso_or_equiv
_atom_site_adp_type
_atom_site_occupancy
_atom_site_site_symmetry_order
_atom_site_calc_flag
_atom_site_refinement_flags_posn
_atom_site_refinement_flags_adp
O7 O 0.1749(2) -0.07226(16) 0.91938(14) 0.0430(6) Uani 1 1 d . .
O1' O 0.29138(19) -0.31256(15) 0.86016(15) 0.0433(6) Uani 1 1 d . .
O3 O 0.5405(2) 0.03106(17) 0.72211(14) 0.0448(7) Uani 1 1 d . .
O9" O 0.2458(2) 0.25174(15) 0.68134(13) 0.0426(6) Uani 1 1 d . .
H9" H 0.2417 0.2140 0.6598 0.064 Uiso 1 1 calc R U
O1 O 0.2073(2) 0.01764(16) 0.66604(13) 0.0421(6) Uani 1 1 d . .
O1" O 0.4546(2) 0.35352(14) 0.74590(13) 0.0393(6) Uani 1 1 d . .
O7" O 0.1918(2) 0.25227(17) 0.54978(13) 0.0437(6) Uani 1 1 d . .
O3' O 0.1376(2) -0.27217(18) 0.64652(18) 0.0551(8) Uani 1 1 d . .
O9 O 0.2871(2) -0.08380(16) 0.81685(14) 0.0417(6) Uani 1 1 d . .
O9' O 0.39661(19) -0.41562(15) 0.75176(14) 0.0414(6) Uani 1 1 d . .
H9' H 0.4114 -0.4547 0.7696 0.062 Uiso 1 1 calc R U
O3" O 0.2025(2) 0.35917(16) 0.87490(14) 0.0453(7) Uani 1 1 d . .
O5 O 0.6579(2) -0.05755(16) 0.84077(15) 0.0470(7) Uani 1 1 d . .
O5" O 0.0001(2) 0.27201(17) 0.84723(16) 0.0505(7) Uani 1 1 d . .
O7' O 0.59180(18) -0.42415(15) 0.75411(15) 0.0434(6) Uani 1 1 d . .
O6" O 0.1123(2) 0.18454(17) 0.84322(16) 0.0526(7) Uani 1 1 d . .
O2 O 0.2885(2) 0.11420(17) 0.63152(15) 0.0525(8) Uani 1 1 d . .
O2" O 0.4692(2) 0.45017(15) 0.81493(15) 0.0490(7) Uani 1 1 d . .
O8" O 0.2484(3) 0.2892(2) 0.45728(16) 0.0600(9) Uani 1 1 d . .
O2' O 0.1895(2) -0.21867(18) 0.83433(16) 0.0520(7) Uani 1 1 d . .
O4 O 0.6853(2) 0.0805(2) 0.71242(18) 0.0650(9) Uani 1 1 d . .
O4" O 0.1354(2) 0.39794(19) 0.96247(15) 0.0575(8) Uani 1 1 d . .
O6' O 0.1361(3) -0.4545(2) 0.58555(17) 0.0743(11) Uani 1 1 d . .
O5' O 0.1720(2) -0.3689(2) 0.51382(15) 0.0563(8) Uani 1 1 d . .
O4' O 0.0486(3) -0.1712(2) 0.6524(2) 0.0697(10) Uani 1 1 d . .
O6 O 0.5712(3) -0.15036(19) 0.79030(17) 0.0589(8) Uani 1 1 d . .
O8 O 0.0360(3) -0.0197(2) 0.9370(2) 0.0782(12) Uani 1 1 d . .
C3 C 0.1848(3) 0.0585(2) 0.72375(19) 0.0422(9) Uani 1 1 d . .
H3 H 0.1792 0.1109 0.7143 0.051 Uiso 1 1 calc R U
C22 C 0.2665(3) 0.0091(2) 0.56372(19) 0.0419(9) Uani 1 1 d . .
O8' O 0.7313(2) -0.3809(2) 0.8038(2) 0.0649(9) Uani 1 1 d . .
C29' C -0.0146(3) -0.2845(3) 0.6821(2) 0.0499(10) Uani 1 1 d . .
C3' C 0.3740(3) -0.2695(2) 0.8460(2) 0.0407(9) Uani 1 1 d . .
H3' H 0.3646 -0.2172 0.8533 0.049 Uiso 1 1 calc R U
C28' C 0.0589(3) -0.2367(3) 0.6593(2) 0.0485(10) Uani 1 1 d . .
C2' C 0.4608(3) -0.2995(2) 0.8907(2) 0.0428(9) Uani 1 1 d . .
H2' H 0.5152 -0.2675 0.8861 0.051 Uiso 1 1 calc R U
C14' C 0.5488(3) -0.3512(2) 0.7513(2) 0.0400(8) Uani 1 1 d . .
H14' H 0.5916 -0.3187 0.7790 0.048 Uiso 1 1 calc R U
C4 C 0.2578(3) 0.0444(2) 0.78332(19) 0.0398(8) Uani 1 1 d . .
H4 H 0.2535 0.0856 0.8132 0.048 Uiso 1 1 calc R U
C14 C 0.2067(3) -0.0050(2) 0.8899(2) 0.0413(9) Uani 1 1 d . .
H14 H 0.1546 0.0305 0.8880 0.050 Uiso 1 1 calc R U
C10 C 0.5577(3) -0.0309(2) 0.9289(2) 0.0423(9) Uani 1 1 d . .
C21' C 0.2064(3) -0.2810(2) 0.8549(2) 0.0435(9) Uani 1 1 d . .
C9 C 0.5724(3) -0.0185(2) 0.8559(2) 0.0414(9) Uani 1 1 d . .
H9 H 0.5169 -0.0378 0.8280 0.050 Uiso 1 1 calc R U
C1" C 0.3779(3) 0.2924(2) 0.62250(19) 0.0393(8) Uani 1 1 d . .
H1"1 H 0.4104 0.2555 0.6507 0.047 Uiso 1 1 calc R U
H1"2 H 0.3720 0.2752 0.5776 0.047 Uiso 1 1 calc R U
C13 C 0.2906(3) 0.0255(2) 0.93555(19) 0.0416(8) Uani 1 1 d . .
H13 H 0.3049 0.0739 0.9189 0.050 Uiso 1 1 calc R U
C6 C 0.4256(3) 0.0937(2) 0.78134(19) 0.0420(9) Uani 1 1 d . .
C21 C 0.2570(3) 0.0529(2) 0.6239(2) 0.0437(9) Uani 1 1 d . .
C5 C 0.3610(3) 0.0398(2) 0.77063(19) 0.0407(8) Uani 1 1 d . .
H5 H 0.3814 -0.0039 0.7540 0.049 Uiso 1 1 calc R U
C15' C 0.4554(3) -0.3587(2) 0.7828(2) 0.0379(8) Uani 1 1 d . .
C1' C 0.4777(3) -0.3722(2) 0.8567(2) 0.0414(9) Uani 1 1 d . .
H1'1 H 0.4362 -0.4098 0.8706 0.050 Uiso 1 1 calc R U
H1'2 H 0.5433 -0.3878 0.8675 0.050 Uiso 1 1 calc R U
C22" C 0.5659(3) 0.3448(2) 0.8408(2) 0.0404(9) Uani 1 1 d . .
C22' C 0.1316(3) -0.3296(2) 0.8769(2) 0.0446(9) Uani 1 1 d . .
C23" C 0.6086(3) 0.2842(2) 0.8142(2) 0.0433(9) Uani 1 1 d . .
H23" H 0.5879 0.2689 0.7718 0.052 Uiso 1 1 calc R U
C12 C 0.3800(3) -0.0197(2) 0.93700(18) 0.0420(9) Uani 1 1 d . .
H12 H 0.3745 -0.0703 0.9385 0.050 Uiso 1 1 calc R U
C23 C 0.2023(3) -0.0463(2) 0.5427(2) 0.0438(9) Uani 1 1 d . .
H23 H 0.1565 -0.0610 0.5688 0.053 Uiso 1 1 calc R U
C16' C 0.4505(4) -0.3053(3) 0.9628(2) 0.0519(10) Uani 1 1 d . .
H16A H 0.3982 -0.3372 0.9686 0.078 Uiso 1 1 calc R U
H16B H 0.4384 -0.2577 0.9797 0.078 Uiso 1 1 calc R U
H16C H 0.5082 -0.3246 0.9859 0.078 Uiso 1 1 calc R U
C1 C 0.1249(3) -0.0430(2) 0.7783(2) 0.0432(9) Uani 1 1 d . .
H1A H 0.1323 -0.0813 0.7468 0.052 Uiso 1 1 calc R U
H1B H 0.0793 -0.0589 0.8069 0.052 Uiso 1 1 calc R U
C15" C 0.2781(3) 0.3093(2) 0.64334(19) 0.0392(8) Uani 1 1 d . .
C7' C 0.2143(3) -0.2286(3) 0.6261(2) 0.0514(10) Uani 1 1 d . .
H7' H 0.1912 -0.1783 0.6198 0.062 Uiso 1 1 calc R U
C5' C 0.3160(3) -0.2812(2) 0.7233(2) 0.0417(9) Uani 1 1 d . .
H5' H 0.2725 -0.3195 0.7208 0.050 Uiso 1 1 calc R U
C8 C 0.5879(3) 0.0615(2) 0.8366(2) 0.0428(9) Uani 1 1 d . .
H8A H 0.5719 0.0930 0.8716 0.051 Uiso 1 1 calc R U
H8B H 0.6550 0.0686 0.8326 0.051 Uiso 1 1 calc R U
C11" C 0.0076(3) 0.3423(3) 0.6776(2) 0.0457(9) Uani 1 1 d . .
H11" H 0.0020 0.3930 0.6766 0.055 Uiso 1 1 calc R U
C7 C 0.5297(3) 0.0848(2) 0.7730(2) 0.0435(9) Uani 1 1 d . .
H7 H 0.5540 0.1319 0.7595 0.052 Uiso 1 1 calc R U
C33 C 0.6460(4) -0.1199(3) 0.8051(2) 0.0525(11) Uani 1 1 d . .
C2 C 0.0916(3) 0.0280(2) 0.7433(2) 0.0443(9) Uani 1 1 d . .
H2 H 0.0701 0.0610 0.7760 0.053 Uiso 1 1 calc R U
C33" C 0.0454(3) 0.2093(2) 0.8668(2) 0.0515(11) Uani 1 1 d . .
C11 C 0.4660(3) 0.0088(2) 0.93624(18) 0.0423(9) Uani 1 1 d . .
H11 H 0.4705 0.0593 0.9408 0.051 Uiso 1 1 calc R U
C4' C 0.3981(3) -0.2847(2) 0.7770(2) 0.0396(9) Uani 1 1 d . .
H4' H 0.4433 -0.2468 0.7673 0.048 Uiso 1 1 calc R U
C21" C 0.4912(3) 0.3885(2) 0.80062(19) 0.0408(9) Uani 1 1 d . .
C29 C 0.6342(3) -0.0222(3) 0.6458(2) 0.0482(10) Uani 1 1 d . .
C27 C 0.3359(3) 0.0303(3) 0.5251(2) 0.0510(10) Uani 1 1 d . .
H27 H 0.3792 0.0669 0.5394 0.061 Uiso 1 1 calc R U
C4" C 0.2943(3) 0.3805(2) 0.68664(18) 0.0388(8) Uani 1 1 d . .
H4" H 0.2623 0.4207 0.6613 0.047 Uiso 1 1 calc R U
C15 C 0.2215(3) -0.0250(2) 0.81837(19) 0.0397(8) Uani 1 1 d . .
C16 C 0.0100(3) 0.0194(3) 0.6885(2) 0.0543(11) Uani 1 1 d . .
H16D H 0.0280 -0.0145 0.6566 0.081 Uiso 1 1 calc R U
H16E H -0.0043 0.0659 0.6681 0.081 Uiso 1 1 calc R U
H16F H -0.0453 0.0013 0.7062 0.081 Uiso 1 1 calc R U
C6' C 0.2996(3) -0.2277(2) 0.6787(2) 0.0422(9) Uani 1 1 d . .
C6" C 0.1991(3) 0.4273(2) 0.7740(2) 0.0414(9) Uani 1 1 d . .
C13" C 0.1093(3) 0.3559(3) 0.5871(2) 0.0513(10) Uani 1 1 d . .
H13" H 0.1186 0.4053 0.6051 0.062 Uiso 1 1 calc R U
C14" C 0.2080(3) 0.3228(2) 0.58106(19) 0.0420(9) Uani 1 1 d . .
H14" H 0.2398 0.3541 0.5518 0.050 Uiso 1 1 calc R U
C31' C -0.0037(3) -0.3577(3) 0.6825(2) 0.0492(10) Uani 1 1 d . .
H31' H 0.0533 -0.3755 0.6707 0.059 Uiso 1 1 calc R U
C29" C 0.2414(3) 0.2941(3) 0.9725(2) 0.0506(10) Uani 1 1 d . .
C9" C 0.0333(3) 0.3139(2) 0.7936(2) 0.0453(9) Uani 1 1 d . .
H1 H 0.0955 0.2947 0.7855 0.054 Uiso 1 1 calc R U
C17' C 0.3611(3) -0.1611(2) 0.6745(2) 0.0482(10) Uani 1 1 d . .
H17A H 0.4188 -0.1664 0.7040 0.072 Uiso 1 1 calc R U
H17B H 0.3273 -0.1186 0.6862 0.072 Uiso 1 1 calc R U
H17C H 0.3765 -0.1559 0.6306 0.072 Uiso 1 1 calc R U
C25 C 0.2759(3) -0.0581(3) 0.4441(2) 0.0560(11) Uani 1 1 d . .
H25 H 0.2789 -0.0805 0.4039 0.067 Uiso 1 1 calc R U
C2" C 0.4322(3) 0.3650(2) 0.6294(2) 0.0425(9) Uani 1 1 d . .
H2" H 0.4059 0.3967 0.5933 0.051 Uiso 1 1 calc R U
C12' C 0.4753(3) -0.3644(3) 0.6322(2) 0.0476(10) Uani 1 1 d . .
H12' H 0.4694 -0.4146 0.6377 0.057 Uiso 1 1 calc R U
C24' C 0.0831(4) -0.4307(3) 0.9404(3) 0.0680(15) Uani 1 1 d . .
H24' H 0.0986 -0.4684 0.9701 0.082 Uiso 1 1 calc R U
C19 C 0.6413(3) -0.0002(3) 0.9757(2) 0.0527(11) Uani 1 1 d . .
H19A H 0.6291 -0.0071 1.0201 0.079 Uiso 1 1 calc R U
H19B H 0.6482 0.0510 0.9674 0.079 Uiso 1 1 calc R U
H19C H 0.6989 -0.0252 0.9687 0.079 Uiso 1 1 calc R U
C35" C 0.2101(3) 0.2439(3) 0.4869(2) 0.0467(10) Uani 1 1 d . .
C28 C 0.6239(3) 0.0355(3) 0.6959(2) 0.0488(10) Uani 1 1 d . .
C9' C 0.2516(4) -0.3408(3) 0.5580(2) 0.0514(10) Uani 1 1 d . .
H6 H 0.2482 -0.3609 0.6018 0.062 Uiso 1 1 calc R U
C5" C 0.2517(3) 0.3765(2) 0.75057(19) 0.0401(8) Uani 1 1 d . .
H5" H 0.2637 0.3344 0.7755 0.048 Uiso 1 1 calc R U
C23' C 0.1549(4) -0.3880(2) 0.9197(2) 0.0527(11) Uani 1 1 d . .
H23' H 0.2184 -0.3982 0.9343 0.063 Uiso 1 1 calc R U
C11' C 0.4239(4) -0.3330(3) 0.5823(2) 0.0571(12) Uani 1 1 d . .
H11' H 0.4366 -0.2838 0.5760 0.069 Uiso 1 1 calc R U
C8" C 0.0468(3) 0.3928(2) 0.8188(2) 0.0455(9) Uani 1 1 d . .
H8"1 H 0.0163 0.4257 0.7858 0.055 Uiso 1 1 calc R U
H8"2 H 0.0149 0.3981 0.8577 0.055 Uiso 1 1 calc R U
C10" C -0.0378(3) 0.3035(2) 0.7305(2) 0.0481(10) Uani 1 1 d . .
C24" C 0.6822(3) 0.2471(2) 0.8517(2) 0.0499(10) Uani 1 1 d . .
H24" H 0.7106 0.2069 0.8344 0.060 Uiso 1 1 calc R U
C17 C 0.4040(3) 0.1685(2) 0.8064(2) 0.0500(10) Uani 1 1 d . .
H17D H 0.3376 0.1715 0.8117 0.075 Uiso 1 1 calc R U
H17E H 0.4191 0.2048 0.7757 0.075 Uiso 1 1 calc R U
H17F H 0.4416 0.1767 0.8479 0.075 Uiso 1 1 calc R U
C18 C 0.5489(3) -0.1129(2) 0.9417(2) 0.0472(9) Uani 1 1 d . .
H18A H 0.4977 -0.1328 0.9120 0.071 Uiso 1 1 calc R U
H18B H 0.5361 -0.1205 0.9859 0.071 Uiso 1 1 calc R U
H18C H 0.6074 -0.1368 0.9351 0.071 Uiso 1 1 calc R U
C10' C 0.3470(4) -0.3661(3) 0.5340(2) 0.0545(11) Uani 1 1 d . .
C13' C 0.5429(3) -0.3231(2) 0.6806(2) 0.0460(10) Uani 1 1 d . .
H13' H 0.5196 -0.2727 0.6808 0.055 Uiso 1 1 calc R U
C28" C 0.1872(3) 0.3557(3) 0.9384(2) 0.0468(10) Uani 1 1 d . .
C27" C 0.5981(3) 0.3680(2) 0.9038(2) 0.0450(9) Uani 1 1 d . .
H27" H 0.5704 0.4084 0.9213 0.054 Uiso 1 1 calc R U
C32" C 0.2702(5) 0.2229(4) 1.0771(3) 0.0737(15) Uani 1 1 d . .
H32A H 0.3164 0.1975 1.0550 0.111 Uiso 1 1 calc R U
H32B H 0.2230 0.1889 1.0882 0.111 Uiso 1 1 calc R U
H32C H 0.3013 0.2451 1.1162 0.111 Uiso 1 1 calc R U
C35 C 0.0891(3) -0.0722(3) 0.9412(2) 0.0532(11) Uani 1 1 d . .
C33' C 0.1188(4) -0.4233(3) 0.5346(2) 0.0593(12) Uani 1 1 d . .
C3" C 0.4012(3) 0.3958(2) 0.69275(18) 0.0399(8) Uani 1 1 d . .
H3" H 0.4147 0.4482 0.6973 0.048 Uiso 1 1 calc R U
C18" C -0.0502(4) 0.2218(3) 0.7157(3) 0.0563(11) Uani 1 1 d . .
H18D H 0.0112 0.1997 0.7147 0.084 Uiso 1 1 calc R U
H18E H -0.0878 0.2154 0.6740 0.084 Uiso 1 1 calc R U
H18F H -0.0818 0.1990 0.7492 0.084 Uiso 1 1 calc R U
C8' C 0.2355(4) -0.2574(3) 0.5601(2) 0.0560(11) Uani 1 1 d . .
H8'1 H 0.2920 -0.2330 0.5484 0.067 Uiso 1 1 calc R U
H8'2 H 0.1829 -0.2447 0.5273 0.067 Uiso 1 1 calc R U
C25" C 0.7124(3) 0.2702(3) 0.9138(3) 0.0525(11) Uani 1 1 d . .
H25" H 0.7610 0.2449 0.9389 0.063 Uiso 1 1 calc R U
C24 C 0.2072(3) -0.0794(3) 0.4825(2) 0.0517(10) Uani 1 1 d . .
H24 H 0.1641 -0.1160 0.4679 0.062 Uiso 1 1 calc R U
C26" C 0.6714(4) 0.3310(3) 0.9405(2) 0.0543(11) Uani 1 1 d . .
H26" H 0.6934 0.3465 0.9827 0.065 Uiso 1 1 calc R U
C20 C 0.2621(4) 0.0365(3) 1.0045(2) 0.0552(11) Uani 1 1 d . .
H20A H 0.2456 -0.0097 1.0220 0.083 Uiso 1 1 calc R U
H20B H 0.2083 0.0688 1.0023 0.083 Uiso 1 1 calc R U
H20C H 0.3146 0.0574 1.0324 0.083 Uiso 1 1 calc R U
C20' C 0.6434(3) -0.3201(3) 0.6582(3) 0.0567(11) Uani 1 1 d . .
H20D H 0.6396 -0.2969 0.6161 0.085 Uiso 1 1 calc R U
H20E H 0.6676 -0.3688 0.6553 0.085 Uiso 1 1 calc R U
H20F H 0.6852 -0.2926 0.6894 0.085 Uiso 1 1 calc R U
C27' C 0.0372(3) -0.3151(4) 0.8550(2) 0.0631(13) Uani 1 1 d . .
H27' H 0.0207 -0.2756 0.8275 0.076 Uiso 1 1 calc R U
C19" C -0.1355(3) 0.3376(3) 0.7380(3) 0.0586(12) Uani 1 1 d . .
H19D H -0.1794 0.3269 0.6998 0.088 Uiso 1 1 calc R U
H19E H -0.1288 0.3896 0.7429 0.088 Uiso 1 1 calc R U
H19F H -0.1592 0.3176 0.7760 0.088 Uiso 1 1 calc R U
C30 C 0.7343(3) -0.0303(4) 0.6278(3) 0.0614(13) Uani 1 1 d . .
H30A H 0.7543 0.0151 0.6104 0.092 Uiso 1 1 calc R U
H30B H 0.7352 -0.0680 0.5954 0.092 Uiso 1 1 calc R U
H30C H 0.7768 -0.0431 0.6661 0.092 Uiso 1 1 calc R U
C32 C 0.5539(4) -0.1160(3) 0.5670(2) 0.0581(12) Uani 1 1 d . .
H32D H 0.6147 -0.1192 0.5509 0.087 Uiso 1 1 calc R U
H32E H 0.5061 -0.1025 0.5319 0.087 Uiso 1 1 calc R U
H32F H 0.5381 -0.1625 0.5843 0.087 Uiso 1 1 calc R U
C7" C 0.1508(3) 0.4155(2) 0.8354(2) 0.0437(9) Uani 1 1 d . .
H7" H 0.1535 0.4611 0.8605 0.052 Uiso 1 1 calc R U
C31" C 0.2237(4) 0.2802(3) 1.0334(2) 0.0571(11) Uani 1 1 d . .
H31" H 0.1781 0.3091 1.0500 0.068 Uiso 1 1 calc R U
C35' C 0.6818(3) -0.4313(3) 0.7813(2) 0.0489(10) Uani 1 1 d . .
C31 C 0.5583(3) -0.0595(3) 0.6200(2) 0.0491(10) Uani 1 1 d . .
H31 H 0.5014 -0.0494 0.6367 0.059 Uiso 1 1 calc R U
C34" C 0.0031(4) 0.1760(3) 0.9227(3) 0.0649(13) Uani 1 1 d . .
H34A H 0.0263 0.2012 0.9624 0.097 Uiso 1 1 calc R U
H34B H 0.0208 0.1254 0.9266 0.097 Uiso 1 1 calc R U
H34C H -0.0651 0.1800 0.9151 0.097 Uiso 1 1 calc R U
C17" C 0.1771(3) 0.5011(2) 0.7438(2) 0.0457(9) Uani 1 1 d . .
H17G H 0.1096 0.5054 0.7313 0.059 Uiso 1 1 calc R U
H17H H 0.2097 0.5066 0.7059 0.059 Uiso 1 1 calc R U
H17I H 0.1977 0.5385 0.7751 0.059 Uiso 1 1 calc R U
C36" C 0.1777(4) 0.1706(3) 0.4618(2) 0.0534(11) Uani 1 1 d . .
H36A H 0.2155 0.1554 0.4285 0.080 Uiso 1 1 calc R U
H36B H 0.1119 0.1731 0.4436 0.080 Uiso 1 1 calc R U
H36C H 0.1848 0.1359 0.4971 0.080 Uiso 1 1 calc R U
C12" C 0.0548(3) 0.3123(3) 0.6321(2) 0.0492(10) Uani 1 1 d . .
H12" H 0.0540 0.2617 0.6280 0.059 Uiso 1 1 calc R U
C19' C 0.3546(5) -0.3384(3) 0.4647(3) 0.0678(14) Uani 1 1 d . .
H19G H 0.3538 -0.2860 0.4645 0.102 Uiso 1 1 calc R U
H19H H 0.3017 -0.3565 0.4354 0.102 Uiso 1 1 calc R U
H19I H 0.4131 -0.3554 0.4507 0.102 Uiso 1 1 calc R U
C36' C 0.7158(3) -0.5088(3) 0.7818(3) 0.0625(13) Uani 1 1 d . .
H36D H 0.6961 -0.5339 0.8188 0.094 Uiso 1 1 calc R U
H36E H 0.7841 -0.5095 0.7846 0.094 Uiso 1 1 calc R U
H36F H 0.6892 -0.5327 0.7422 0.094 Uiso 1 1 calc R U
C32' C -0.0739(4) -0.4132(3) 0.7002(3) 0.0647(13) Uani 1 1 d . .
H32G H -0.1334 -0.3896 0.7049 0.097 Uiso 1 1 calc R U
H32H H -0.0497 -0.4362 0.7408 0.097 Uiso 1 1 calc R U
H32I H -0.0837 -0.4494 0.6663 0.097 Uiso 1 1 calc R U
C34 C 0.7410(5) -0.1454(3) 0.7871(3) 0.0759(17) Uani 1 1 d . .
H34D H 0.7511 -0.1252 0.7455 0.114 Uiso 1 1 calc R U
H34E H 0.7413 -0.1978 0.7845 0.114 Uiso 1 1 calc R U
H34F H 0.7909 -0.1295 0.8199 0.114 Uiso 1 1 calc R U
C34' C 0.0345(5) -0.4384(4) 0.4841(3) 0.0795(17) Uani 1 1 d . .
H34G H -0.0144 -0.4626 0.5045 0.119 Uiso 1 1 calc R U
H34H H 0.0540 -0.4691 0.4503 0.119 Uiso 1 1 calc R U
H34I H 0.0102 -0.3931 0.4653 0.119 Uiso 1 1 calc R U
C36 C 0.0685(4) -0.1437(3) 0.9712(3) 0.0612(13) Uani 1 1 d . .
H36G H 0.0035 -0.1444 0.9803 0.092 Uiso 1 1 calc R U
H36H H 0.1103 -0.1502 1.0111 0.092 Uiso 1 1 calc R U
H36I H 0.0784 -0.1825 0.9413 0.092 Uiso 1 1 calc R U
C16" C 0.5386(3) 0.3599(3) 0.6276(2) 0.0525(11) Uani 1 1 d . .
H16G H 0.5652 0.3245 0.6590 0.079 Uiso 1 1 calc R U
H16H H 0.5672 0.4067 0.6379 0.079 Uiso 1 1 calc R U
H16I H 0.5509 0.3453 0.5846 0.079 Uiso 1 1 calc R U
C26 C 0.3404(4) -0.0036(3) 0.4649(3) 0.0584(12) Uani 1 1 d . .
H26 H 0.3865 0.0103 0.4388 0.070 Uiso 1 1 calc R U
C26' C -0.0333(4) -0.3608(5) 0.8746(3) 0.079(2) Uani 1 1 d . .
H26' H -0.0969 -0.3527 0.8587 0.095 Uiso 1 1 calc R U
C18' C 0.3511(4) -0.4491(3) 0.5360(3) 0.0619(12) Uani 1 1 d . .
H18G H 0.3001 -0.4687 0.5059 0.093 Uiso 1 1 calc R U
H18H H 0.3447 -0.4657 0.5795 0.093 Uiso 1 1 calc R U
H18I H 0.4111 -0.4653 0.5238 0.093 Uiso 1 1 calc R U
C25' C -0.0093(4) -0.4178(4) 0.9177(3) 0.0762(18) Uani 1 1 d . .
H25' H -0.0568 -0.4474 0.9310 0.091 Uiso 1 1 calc R U
C30' C -0.0999(3) -0.2445(3) 0.7023(3) 0.0619(12) Uani 1 1 d . .
H30D H -0.1358 -0.2769 0.7265 0.093 Uiso 1 1 calc R U
H30E H -0.1395 -0.2277 0.6639 0.093 Uiso 1 1 calc R U
H30F H -0.0786 -0.2034 0.7292 0.093 Uiso 1 1 calc R U
C30" C 0.3092(4) 0.2527(3) 0.9352(3) 0.0619(12) Uani 1 1 d . .
H30G H 0.3417 0.2162 0.9631 0.093 Uiso 1 1 calc R U
H30H H 0.3550 0.2859 0.9209 0.093 Uiso 1 1 calc R U
H30I H 0.2743 0.2296 0.8978 0.093 Uiso 1 1 calc R U
C20" C 0.0537(4) 0.3617(4) 0.5186(3) 0.0695(15) Uani 1 1 d . .
H20G H -0.0031 0.3899 0.5208 0.104 Uiso 1 1 calc R U
H20H H 0.0368 0.3137 0.5025 0.104 Uiso 1 1 calc R U
H20I H 0.0926 0.3852 0.4897 0.104 Uiso 1 1 calc R U
H9O H 0.253(4) -0.118(4) 0.821(3) 0.062(17) Uiso 1 1 d . .

loop_
_atom_site_aniso_label
_atom_site_aniso_U_11
_atom_site_aniso_U_22
_atom_site_aniso_U_33
_atom_site_aniso_U_23
_atom_site_aniso_U_13
_atom_site_aniso_U_12
O7 0.0450(15) 0.0378(15) 0.0511(15) 0.0001(12) 0.0252(13) 0.0017(12)
O1' 0.0406(14) 0.0328(14) 0.0614(16) 0.0001(12) 0.0260(13) 0.0013(11)
O3 0.0461(15) 0.0443(16) 0.0481(15) -0.0054(12) 0.0227(13) -0.0063(12)
O9" 0.0524(16) 0.0342(14) 0.0451(14) 0.0007(11) 0.0214(13) 0.0024(12)
O1 0.0506(15) 0.0369(15) 0.0415(13) -0.0015(11) 0.0166(12) 0.0069(12)
O1" 0.0478(15) 0.0292(13) 0.0436(13) -0.0011(11) 0.0170(12) -0.0007(11)
O7" 0.0459(15) 0.0446(16) 0.0434(14) -0.0036(12) 0.0166(13) 0.0006(12)
O3' 0.0425(15) 0.0398(16) 0.086(2) 0.0071(15) 0.0177(15) 0.0024(13)
O9 0.0453(15) 0.0326(15) 0.0516(15) -0.0010(12) 0.0241(13) 0.0043(12)
O9' 0.0371(13) 0.0266(13) 0.0633(17) -0.0038(12) 0.0178(12) -0.0001(10)
O3" 0.0555(16) 0.0395(15) 0.0452(14) 0.0013(12) 0.0235(13) 0.0103(13)
O5 0.0464(15) 0.0392(16) 0.0589(16) -0.0053(13) 0.0203(14) 0.0023(12)
O5" 0.0528(17) 0.0384(15) 0.0665(18) 0.0054(14) 0.0320(15) 0.0071(13)
O7' 0.0359(13) 0.0330(14) 0.0649(17) -0.0056(12) 0.0207(13) 0.0051(11)
O6" 0.0579(18) 0.0376(16) 0.0659(18) 0.0002(14) 0.0217(16) 0.0099(14)
O2 0.072(2) 0.0352(16) 0.0553(16) -0.0001(13) 0.0255(15) 0.0020(14)
O2" 0.0640(18) 0.0294(15) 0.0563(16) -0.0067(12) 0.0180(15) 0.0044(13)
O8" 0.075(2) 0.060(2) 0.0506(16) -0.0087(15) 0.0307(16) -0.0143(17)
O2' 0.0439(15) 0.0441(17) 0.072(2) 0.0063(14) 0.0234(15) 0.0086(13)
O4 0.0564(19) 0.073(2) 0.071(2) -0.0123(18) 0.0289(17) -0.0244(18)
O4" 0.069(2) 0.057(2) 0.0526(16) 0.0017(14) 0.0333(16) 0.0134(16)
O6' 0.113(3) 0.063(2) 0.0484(18) -0.0055(16) 0.0157(19) -0.036(2)
O5' 0.064(2) 0.0542(19) 0.0498(16) 0.0017(14) 0.0042(15) -0.0107(16)
O4' 0.063(2) 0.044(2) 0.104(3) -0.0064(18) 0.020(2) 0.0091(16)
O6 0.075(2) 0.0422(17) 0.0632(18) -0.0112(14) 0.0239(17) -0.0090(16)
O8 0.065(2) 0.059(2) 0.123(3) 0.015(2) 0.059(2) 0.0141(18)
C3 0.049(2) 0.036(2) 0.0440(19) -0.0043(16) 0.0184(18) 0.0063(17)
C22 0.049(2) 0.036(2) 0.0422(19) 0.0016(16) 0.0133(18) 0.0096(17)
O8' 0.0433(16) 0.062(2) 0.088(2) -0.0230(19) 0.0061(16) 0.0068(16)
C29' 0.039(2) 0.059(3) 0.051(2) -0.006(2) 0.0041(18) 0.0070(19)
C3' 0.0408(19) 0.0262(18) 0.060(2) -0.0009(16) 0.0243(18) 0.0012(15)
C28' 0.048(2) 0.045(3) 0.052(2) -0.0077(18) 0.0050(19) 0.0083(18)
C2' 0.044(2) 0.0302(19) 0.058(2) -0.0028(16) 0.0232(18) -0.0031(15)
C14' 0.0327(18) 0.0314(19) 0.059(2) -0.0050(16) 0.0176(17) 0.0054(14)
C4 0.043(2) 0.0350(19) 0.0448(19) -0.0058(15) 0.0190(17) 0.0016(16)
C14 0.042(2) 0.036(2) 0.050(2) 0.0003(16) 0.0222(18) 0.0046(16)
C10 0.045(2) 0.038(2) 0.046(2) -0.0066(16) 0.0133(18) -0.0003(17)
C21' 0.042(2) 0.037(2) 0.056(2) -0.0043(17) 0.0218(18) 0.0035(16)
C9 0.044(2) 0.0320(19) 0.051(2) -0.0058(16) 0.0168(18) 0.0030(16)
C1" 0.046(2) 0.037(2) 0.0369(17) -0.0042(15) 0.0159(16) 0.0042(16)
C13 0.044(2) 0.039(2) 0.044(2) -0.0036(16) 0.0152(17) 0.0033(16)
C6 0.048(2) 0.035(2) 0.046(2) 0.0040(16) 0.0153(18) -0.0006(16)
C21 0.048(2) 0.038(2) 0.048(2) 0.0027(17) 0.0160(18) 0.0070(17)
C5 0.046(2) 0.037(2) 0.0421(19) -0.0010(15) 0.0185(17) 0.0020(16)
C15' 0.0361(18) 0.0246(17) 0.057(2) -0.0049(15) 0.0222(17) 0.0012(14)
C1' 0.0386(19) 0.0303(19) 0.059(2) -0.0003(17) 0.0201(18) 0.0021(15)
C22" 0.044(2) 0.0298(18) 0.052(2) 0.0026(15) 0.0246(18) -0.0009(15)
C22' 0.042(2) 0.045(2) 0.051(2) -0.0100(18) 0.0233(18) -0.0025(17)
C23" 0.046(2) 0.0291(19) 0.058(2) -0.0009(17) 0.0222(19) -0.0020(16)
C12 0.053(2) 0.035(2) 0.0411(19) -0.0025(15) 0.0176(18) 0.0009(17)
C23 0.045(2) 0.042(2) 0.046(2) 0.0058(17) 0.0132(19) 0.0108(17)
C16' 0.061(3) 0.039(2) 0.060(2) -0.0032(19) 0.024(2) 0.0006(19)
C1 0.043(2) 0.043(2) 0.047(2) -0.0032(17) 0.0173(18) -0.0009(17)
C15" 0.044(2) 0.034(2) 0.0427(19) -0.0010(15) 0.0207(17) 0.0015(15)
C7' 0.047(2) 0.038(2) 0.072(3) 0.012(2) 0.018(2) 0.0024(17)
C5' 0.0363(18) 0.0294(18) 0.063(2) -0.0005(17) 0.0197(18) 0.0024(15)
C8 0.043(2) 0.037(2) 0.050(2) -0.0078(17) 0.0125(18) -0.0037(16)
C11" 0.041(2) 0.043(2) 0.056(2) -0.0010(18) 0.0156(19) 0.0066(17)
C7 0.050(2) 0.033(2) 0.050(2) -0.0018(17) 0.0152(18) -0.0049(17)
C33 0.068(3) 0.040(2) 0.055(2) -0.0032(19) 0.032(2) 0.003(2)
C2 0.047(2) 0.041(2) 0.047(2) -0.0061(17) 0.0149(18) 0.0074(17)
C33" 0.055(2) 0.036(2) 0.067(3) 0.0010(19) 0.024(2) 0.0080(18)
C11 0.052(2) 0.038(2) 0.0388(18) -0.0072(15) 0.0118(18) 0.0012(17)
C4' 0.0393(19) 0.0260(18) 0.058(2) 0.0023(16) 0.0247(18) 0.0029(15)
C21" 0.045(2) 0.036(2) 0.0455(19) -0.0032(16) 0.0220(17) -0.0025(16)
C29 0.047(2) 0.051(2) 0.052(2) 0.0074(19) 0.026(2) 0.0052(19)
C27 0.049(2) 0.052(3) 0.054(2) -0.006(2) 0.017(2) 0.006(2)
C4" 0.047(2) 0.0325(19) 0.0389(18) -0.0003(15) 0.0141(17) 0.0079(16)
C15 0.041(2) 0.038(2) 0.0432(19) -0.0040(16) 0.0164(17) 0.0024(16)
C16 0.043(2) 0.059(3) 0.061(3) -0.008(2) 0.006(2) 0.007(2)
C6' 0.044(2) 0.0307(19) 0.055(2) -0.0033(16) 0.0209(18) 0.0015(15)
C6" 0.046(2) 0.035(2) 0.046(2) -0.0002(16) 0.0204(18) 0.0038(16)
C13" 0.053(2) 0.050(3) 0.055(2) 0.002(2) 0.022(2) 0.011(2)
C14" 0.046(2) 0.039(2) 0.045(2) -0.0018(16) 0.0195(18) 0.0036(17)
C31' 0.041(2) 0.056(3) 0.051(2) 0.0024(19) 0.0089(18) 0.0055(19)
C29" 0.053(2) 0.046(2) 0.054(2) -0.0048(19) 0.014(2) -0.0035(19)
C9" 0.043(2) 0.040(2) 0.057(2) 0.0030(18) 0.0268(19) 0.0071(17)
C17' 0.057(2) 0.034(2) 0.057(2) 0.0026(17) 0.023(2) -0.0019(18)
C25 0.053(2) 0.064(3) 0.055(2) -0.010(2) 0.022(2) 0.010(2)
C2" 0.051(2) 0.035(2) 0.044(2) 0.0016(16) 0.0182(18) 0.0010(17)
C12' 0.051(2) 0.043(2) 0.053(2) 0.0015(18) 0.023(2) 0.0025(18)
C24' 0.080(4) 0.043(3) 0.094(4) -0.013(2) 0.061(3) -0.012(2)
C19 0.051(2) 0.056(3) 0.051(2) -0.007(2) 0.007(2) 0.005(2)
C35" 0.046(2) 0.053(2) 0.045(2) -0.0044(19) 0.0189(19) 0.0002(19)
C28 0.041(2) 0.057(3) 0.052(2) 0.003(2) 0.0185(19) -0.0062(19)
C9' 0.062(3) 0.046(2) 0.047(2) 0.0030(18) 0.009(2) -0.006(2)
C5" 0.044(2) 0.037(2) 0.0432(19) -0.0020(16) 0.0178(17) 0.0020(16)
C23' 0.059(3) 0.036(2) 0.069(3) -0.0052(19) 0.036(2) -0.0016(19)
C11' 0.067(3) 0.042(2) 0.066(3) 0.002(2) 0.020(2) -0.003(2)
C8" 0.045(2) 0.041(2) 0.056(2) -0.0003(17) 0.0268(19) 0.0096(17)
C10" 0.041(2) 0.041(2) 0.066(3) 0.0023(19) 0.023(2) 0.0067(17)
C24" 0.046(2) 0.038(2) 0.070(3) 0.003(2) 0.022(2) 0.0009(18)
C17 0.049(2) 0.035(2) 0.068(3) -0.0033(19) 0.017(2) -0.0014(17)
C18 0.054(2) 0.040(2) 0.050(2) 0.0001(17) 0.0186(19) 0.0062(18)
C10' 0.065(3) 0.050(3) 0.049(2) 0.0039(19) 0.008(2) -0.001(2)
C13' 0.045(2) 0.037(2) 0.061(2) -0.0052(18) 0.027(2) 0.0010(17)
C28" 0.051(2) 0.044(2) 0.049(2) -0.0018(18) 0.024(2) -0.0010(18)
C27" 0.047(2) 0.041(2) 0.050(2) -0.0013(17) 0.0198(19) 0.0008(17)
C32" 0.081(4) 0.065(3) 0.075(3) 0.016(3) 0.008(3) -0.014(3)
C35 0.051(2) 0.050(3) 0.065(3) -0.003(2) 0.032(2) 0.001(2)
C33' 0.073(3) 0.054(3) 0.054(3) -0.009(2) 0.018(2) -0.010(2)
C3" 0.054(2) 0.0276(18) 0.0407(19) 0.0025(14) 0.0175(18) 0.0034(16)
C18" 0.054(2) 0.045(2) 0.075(3) 0.002(2) 0.024(2) 0.004(2)
C8' 0.063(3) 0.045(3) 0.061(3) 0.007(2) 0.011(2) -0.006(2)
C25" 0.041(2) 0.048(2) 0.070(3) 0.009(2) 0.017(2) 0.0042(18)
C24 0.053(2) 0.053(3) 0.052(2) -0.006(2) 0.015(2) 0.007(2)
C26" 0.059(3) 0.052(3) 0.054(2) 0.002(2) 0.015(2) 0.001(2)
C20 0.063(3) 0.053(3) 0.055(2) -0.009(2) 0.027(2) 0.004(2)
C20' 0.054(2) 0.057(3) 0.065(3) 0.001(2) 0.032(2) -0.002(2)
C27' 0.051(3) 0.087(4) 0.055(3) -0.008(3) 0.022(2) -0.005(3)
C19" 0.044(2) 0.061(3) 0.075(3) 0.009(2) 0.025(2) 0.010(2)
C30 0.046(2) 0.082(4) 0.060(3) 0.004(3) 0.022(2) 0.006(2)
C32 0.060(3) 0.053(3) 0.065(3) -0.008(2) 0.024(2) 0.005(2)
C7" 0.054(2) 0.035(2) 0.045(2) -0.0002(16) 0.0222(19) 0.0110(17)
C31" 0.055(3) 0.061(3) 0.056(3) 0.005(2) 0.012(2) -0.010(2)
C35' 0.039(2) 0.050(3) 0.062(2) -0.007(2) 0.0221(19) 0.0080(19)
C31 0.050(2) 0.045(2) 0.058(2) 0.0013(19) 0.028(2) 0.0010(19)
C34" 0.080(3) 0.049(3) 0.071(3) 0.009(2) 0.032(3) 0.006(2)
C17" 0.049(2) 0.036(2) 0.057(2) -0.0023(17) 0.023(2) 0.0049(17)
C36" 0.056(3) 0.057(3) 0.048(2) -0.007(2) 0.011(2) -0.003(2)
C12" 0.045(2) 0.046(2) 0.059(2) -0.0018(19) 0.019(2) 0.0065(18)
C19' 0.079(4) 0.067(3) 0.060(3) 0.006(2) 0.021(3) -0.001(3)
C36' 0.043(2) 0.050(3) 0.098(4) 0.000(3) 0.022(3) 0.010(2)
C32' 0.052(3) 0.062(3) 0.085(3) 0.017(3) 0.024(3) 0.008(2)
C34 0.090(4) 0.057(3) 0.091(4) -0.001(3) 0.054(3) 0.015(3)
C34' 0.071(4) 0.080(4) 0.085(4) -0.019(3) -0.001(3) -0.007(3)
C36 0.058(3) 0.058(3) 0.075(3) 0.010(2) 0.037(2) 0.003(2)
C16" 0.056(3) 0.052(3) 0.054(2) -0.001(2) 0.028(2) -0.005(2)
C26 0.054(3) 0.064(3) 0.063(3) -0.006(2) 0.030(2) 0.004(2)
C26' 0.042(3) 0.129(6) 0.071(3) -0.029(4) 0.027(2) -0.022(3)
C18' 0.075(3) 0.049(3) 0.063(3) -0.003(2) 0.011(3) 0.003(2)
C25' 0.075(4) 0.080(4) 0.086(4) -0.031(3) 0.055(3) -0.037(3)
C30' 0.049(3) 0.065(3) 0.073(3) -0.011(3) 0.014(2) 0.008(2)
C30" 0.067(3) 0.053(3) 0.065(3) -0.004(2) 0.009(2) 0.018(2)
C20" 0.060(3) 0.090(4) 0.062(3) 0.009(3) 0.019(2) 0.024(3)

loop_
_atom_type_symbol
_atom_type_description
_atom_type_scat_dispersion_real
_atom_type_scat_dispersion_imag
_atom_type_scat_source
C C 0.0033 0.0016 'International Tables Vol C Tables 4.2.6.8 and 6.1.1.4'
H H 0.0000 0.0000 'International Tables Vol C Tables 4.2.6.8 and 6.1.1.4'
O O 0.0106 0.0060 'International Tables Vol C Tables 4.2.6.8 and 6.1.1.4'

loop_
_geom_angle_atom_site_label_1
_geom_angle_atom_site_label_2
_geom_angle_atom_site_label_3
_geom_angle
C35 O7 C14 118.2(3)
C21' O1' C3' 119.0(3)
C28 O3 C7 114.7(3)
C21 O1 C3 117.2(3)
C21" O1" C3" 118.8(3)
C35" O7" C14" 119.1(3)
C28' O3' C7' 117.3(4)
C28" O3" C7" 116.5(3)
C33 O5 C9 118.2(4)
C33" O5" C9" 118.9(3)
C35' O7' C14' 118.4(3)
C33' O5' C9' 118.9(4)
O1 C3 C4 111.8(3)
O1 C3 C2 107.7(3)
C4 C3 C2 104.3(3)
C27 C22 C23 120.3(4)
C27 C22 C21 117.6(4)
C23 C22 C21 121.8(4)
C31' C29' C28' 120.5(4)
C31' C29' C30' 125.0(5)
C28' C29' C30' 114.5(4)
O1' C3' C4' 111.1(3)
O1' C3' C2' 106.6(3)
C4' C3' C2' 103.7(3)
O4' C28' O3' 123.0(5)
O4' C28' C29' 122.9(4)
O3' C28' C29' 114.0(4)
C16' C2' C1' 115.1(4)
C16' C2' C3' 116.4(3)
C1' C2' C3' 101.2(3)
O7' C14' C13' 108.5(3)
O7' C14' C15' 105.9(3)
C13' C14' C15' 118.4(3)
C5 C4 C3 116.2(3)
C5 C4 C15 114.1(3)
C3 C4 C15 106.2(3)
O7 C14 C13 107.9(3)
O7 C14 C15 106.2(3)
C13 C14 C15 119.0(3)
C11 C10 C18 111.5(3)
C11 C10 C19 111.4(3)
C18 C10 C19 108.9(4)
C11 C10 C9 104.1(3)
C18 C10 C9 109.4(3)
C19 C10 C9 111.6(3)
O2' C21' O1' 124.7(4)
O2' C21' C22' 122.8(4)
O1' C21' C22' 112.5(4)
O5 C9 C8 105.1(3)
O5 C9 C10 110.1(3)
C8 C9 C10 115.3(3)
C2" C1" C15" 105.3(3)
C12 C13 C14 113.4(3)
C12 C13 C20 111.6(4)
C14 C13 C20 110.3(3)
C5 C6 C17 124.1(4)
C5 C6 C7 123.7(4)
C17 C6 C7 112.1(4)
O2 C21 O1 125.1(4)
O2 C21 C22 122.4(4)
O1 C21 C22 112.5(4)
C6 C5 C4 125.5(4)
O9' C15' C1' 111.2(3)
O9' C15' C14' 110.9(3)
C1' C15' C14' 110.3(3)
O9' C15' C4' 109.1(3)
C1' C15' C4' 104.8(3)
C14' C15' C4' 110.5(3)
C2' C1' C15' 106.7(3)
C27" C22" C23" 119.9(4)
C27" C22" C21" 118.8(4)
C23" C22" C21" 121.2(4)
C27' C22' C23' 119.7(4)
C27' C22' C21' 118.6(4)
C23' C22' C21' 121.7(4)
C24" C23" C22" 119.8(4)
C11 C12 C13 123.6(4)
C24 C23 C22 119.5(4)
C2 C1 C15 105.8(3)
O9" C15" C14" 111.1(3)
O9" C15" C1" 111.6(3)
C14" C15" C1" 108.4(3)
O9" C15" C4" 109.6(3)
C14" C15" C4" 111.8(3)
C1" C15" C4" 104.2(3)
O3' C7' C6' 110.9(4)
O3' C7' C8' 107.8(4)
C6' C7' C8' 114.5(4)
C6' C5' C4' 126.0(4)
C7 C8 C9 114.2(3)
C12" C11" C10" 127.3(4)
O3 C7 C6 110.1(3)
O3 C7 C8 109.6(3)
C6 C7 C8 111.4(3)
O6 C33 O5 125.1(4)
O6 C33 C34 125.2(5)
O5 C33 C34 109.8(5)
C16 C2 C3 116.3(4)
C16 C2 C1 115.1(4)
C3 C2 C1 102.0(3)
O6" C33" O5" 124.6(4)
O6" C33" C34" 124.5(4)
O5" C33" C34" 110.8(4)
C12 C11 C10 127.7(4)
C5' C4' C3' 115.8(3)
C5' C4' C15' 115.9(3)
C3' C4' C15' 105.0(3)
O2" C21" O1" 124.2(4)
O2" C21" C22" 123.3(4)
O1" C21" C22" 112.5(3)
C31 C29 C28 119.8(4)
C31 C29 C30 125.9(4)
C28 C29 C30 114.2(4)
C22 C27 C26 119.6(5)
C5" C4" C3" 115.6(3)
C5" C4" C15" 113.9(3)
C3" C4" C15" 105.8(3)
O9 C15 C1 111.3(3)
O9 C15 C14 111.2(3)
C1 C15 C14 110.1(3)
O9 C15 C4 110.5(3)
C1 C15 C4 104.1(3)
C14 C15 C4 109.5(3)
C5' C6' C17' 125.2(4)
C5' C6' C7' 122.4(4)
C17' C6' C7' 112.4(4)
C5" C6" C17" 125.5(3)
C5" C6" C7" 122.2(4)
C17" C6" C7" 112.2(3)
C12" C13" C20" 111.1(4)
C12" C13" C14" 112.2(4)
C20" C13" C14" 108.7(3)
O7" C14" C13" 106.9(3)
O7" C14" C15" 106.1(3)
C13" C14" C15" 119.5(3)
C29' C31' C32' 126.8(4)
C31" C29" C28" 116.3(4)
C31" C29" C30" 126.1(5)
C28" C29" C30" 117.6(4)
O5" C9" C8" 105.9(3)
O5" C9" C10" 109.3(3)
C8" C9" C10" 116.0(4)
C24 C25 C26 120.7(4)
C16" C2" C1" 115.7(4)
C16" C2" C3" 115.7(4)
C1" C2" C3" 101.8(3)
C11' C12' C13' 123.1(5)
C25' C24' C23' 120.4(6)
O8" C35" O7" 123.9(4)
O8" C35" C36" 125.8(4)
O7" C35" C36" 110.3(4)
O4 C28 O3 123.7(4)
O4 C28 C29 123.1(4)
O3 C28 C29 113.1(4)
O5' C9' C8' 105.2(4)
O5' C9' C10' 109.3(4)
C8' C9' C10' 115.9(4)
C6" C5" C4" 125.8(4)
C24' C23' C22' 119.9(5)
C12' C11' C10' 128.6(5)
C7" C8" C9" 114.1(3)
C11" C10" C18" 111.4(4)
C11" C10" C19" 110.3(4)
C18" C10" C19" 109.5(4)
C11" C10" C9" 104.9(3)
C18" C10" C9" 109.4(4)
C19" C10" C9" 111.3(4)
C25" C24" C23" 119.6(4)
C11' C10' C18' 111.2(4)
C11' C10' C19' 110.8(4)
C18' C10' C19' 110.4(4)
C11' C10' C9' 104.7(4)
C18' C10' C9' 108.6(4)
C19' C10' C9' 111.0(4)
C12' C13' C14' 114.7(3)
C12' C13' C20' 110.8(3)
C14' C13' C20' 110.4(4)
O4" C28" O3" 122.7(4)
O4" C28" C29" 126.3(4)
O3" C28" C29" 111.0(3)
C26" C27" C22" 119.9(4)
O8 C35 O7 123.5(4)
O8 C35 C36 124.9(4)
O7 C35 C36 111.5(4)
O6' C33' O5' 124.7(5)
O6' C33' C34' 125.4(5)
O5' C33' C34' 110.0(5)
O1" C3" C4" 112.2(3)
O1" C3" C2" 105.3(3)
C4" C3" C2" 104.2(3)
C7' C8' C9' 114.4(4)
C24" C25" C26" 121.2(5)
C25 C24 C23 120.1(5)
C27" C26" C25" 119.6(5)
C22' C27' C26' 119.1(6)
O3" C7" C6" 108.6(3)
O3" C7" C8" 109.6(3)
C6" C7" C8" 111.8(4)
C29" C31" C32" 125.8(5)
O8' C35' O7' 124.1(4)
O8' C35' C36' 123.2(4)
O7' C35' C36' 112.7(4)
C29 C31 C32 127.2(4)
C11" C12" C13" 123.4(4)
C25 C26 C27 119.8(4)
C25' C26' C27' 120.6(5)
C24' C25' C26' 120.3(5)

loop_
_geom_bond_atom_site_label_1
_geom_bond_atom_site_label_2
_geom_bond_distance
O7 C35 1.344(5)
O7 C14 1.467(5)
O1' C21' 1.325(5)
O1' C3' 1.467(4)
O3 C28 1.358(5)
O3 C7 1.459(5)
O9" C15" 1.420(5)
O1 C21 1.346(5)
O1 C3 1.471(4)
O1" C21" 1.343(5)
O1" C3" 1.471(5)
O7" C35" 1.358(5)
O7" C14" 1.448(5)
O3' C28' 1.341(5)
O3' C7' 1.449(5)
O9 C15 1.423(5)
O9' C15' 1.433(5)
O3" C28" 1.352(5)
O3" C7" 1.454(5)
O5 C33 1.356(6)
O5 C9 1.470(5)
O5" C33" 1.351(5)
O5" C9" 1.467(5)
O7' C35' 1.332(6)
O7' C14' 1.466(5)
O6" C33" 1.203(5)
O2 C21 1.209(5)
O2" C21" 1.216(5)
O8" C35" 1.197(6)
O2' C21' 1.229(5)
O4 C28 1.213(6)
O4" C28" 1.213(5)
O6' C33' 1.193(7)
O5' C33' 1.349(6)
O5' C9' 1.452(6)
O4' C28' 1.214(6)
O6 C33 1.202(6)
O8 C35 1.215(6)
C3 C4 1.525(6)
C3 C2 1.531(6)
C22 C27 1.391(6)
C22 C23 1.393(6)
C22 C21 1.496(6)
O8' C35' 1.215(6)
C29' C31' 1.347(7)
C29' C28' 1.477(7)
C29' C30' 1.512(6)
C3' C4' 1.527(6)
C3' C2' 1.541(6)
C2' C16' 1.513(6)
C2' C1' 1.536(5)
C14' C13' 1.535(6)
C14' C15' 1.547(5)
C4 C5 1.516(5)
C4 C15 1.576(6)
C14 C13 1.526(6)
C14 C15 1.555(5)
C10 C11 1.510(6)
C10 C18 1.531(6)
C10 C19 1.537(6)
C10 C9 1.557(6)
C21' C22' 1.494(6)
C9 C8 1.541(6)
C1" C2" 1.532(6)
C1" C15" 1.554(5)
C13 C12 1.508(6)
C13 C20 1.535(5)
C6 C5 1.342(6)
C6 C17 1.507(6)
C6 C7 1.511(6)
C15' C1' 1.536(6)
C15' C4' 1.573(5)
C22" C27" 1.388(6)
C22" C23" 1.404(6)
C22" C21" 1.492(6)
C22' C27' 1.381(7)
C22' C23' 1.400(7)
C23" C24" 1.393(7)
C12 C11 1.325(6)
C23 C24 1.390(6)
C1 C2 1.531(6)
C1 C15 1.542(6)
C15" C14" 1.541(6)
C15" C4" 1.579(5)
C7' C6' 1.518(7)
C7' C8' 1.521(7)
C5' C6' 1.342(6)
C5' C4' 1.503(6)
C8 C7 1.520(6)
C11" C12" 1.333(6)
C11" C10" 1.508(6)
C33 C34 1.509(7)
C2 C16 1.518(7)
C33" C34" 1.491(7)
C29 C31 1.326(7)
C29 C28 1.496(7)
C29 C30 1.513(6)
C27 C26 1.394(7)
C4" C5" 1.514(5)
C4" C3" 1.526(6)
C6' C17' 1.507(6)
C6" C5" 1.318(6)
C6" C17" 1.503(6)
C6" C7" 1.523(5)
C13" C12" 1.505(6)
C13" C20" 1.530(7)
C13" C14" 1.540(6)
C31' C32' 1.495(7)
C29" C31" 1.332(7)
C29" C28" 1.488(7)
C29" C30" 1.506(7)
C9" C8" 1.539(6)
C9" C10" 1.553(7)
C25 C24 1.380(7)
C25 C26 1.382(8)
C2" C16" 1.511(6)
C2" C3" 1.533(5)
C12' C11' 1.314(7)
C12' C13' 1.499(7)
C24' C25' 1.353(10)
C24' C23' 1.389(6)
C35" C36" 1.490(7)
C9' C8' 1.544(7)
C9' C10' 1.561(7)
C11' C10' 1.507(7)
C8" C7" 1.525(6)
C10" C18" 1.532(7)
C10" C19" 1.540(6)
C24" C25" 1.364(7)
C10' C18' 1.521(7)
C10' C19' 1.530(7)
C13' C20' 1.546(5)
C27" C26" 1.383(7)
C32" C31" 1.482(8)
C35 C36 1.491(7)
C33' C34' 1.507(9)
C25" C26" 1.397(7)
C27' C26' 1.397(8)
C32 C31 1.500(7)
C35' C36' 1.497(7)
C26' C25' 1.384(11)
